data_4344931
loop_
_publ_author_name
'H\"ummer, Julian'
'Heinemann, Frank W.'
'Meyer, Karsten'

_publ_section_title
;
 Uranium Tetrakis-Aryloxide Derivatives Supported by
 Tetraazacyclododecane: Synthesis of Air-Stable,
 Coordinatively-Unsaturated U(IV) and U(V) Complexes.
;
_journal_issue 6
_journal_name_full 'Inorganic chemistry'
_journal_page_first 3201
_journal_page_last 3206
_journal_paper_doi 10.1021/acs.inorgchem.6b02123
_journal_volume 56
_journal_year 2017
_chemical_formula_moiety 'C44 H56 N4 O4 U, F6 Sb, C4 H8 O, C4 H10 O'
_chemical_formula_sum 'C52 H74 F6 N4 O6 Sb U'
_chemical_formula_weight 1324.93
_space_group_crystal_system triclinic
_space_group_IT_number 2
_space_group_name_Hall '-P 1'
_space_group_name_H-M_alt 'P -1'
_symmetry_space_group_name_Hall '-P 1'
_symmetry_space_group_name_H-M 'P -1'
_atom_sites_solution_hydrogens geom
_audit_creation_date 2015-08-12
_audit_creation_method
;
Olex2 1.2
(compiled 2015.01.26 svn.r3150 for OlexSys, GUI svn.r4998)
;
_cell_angle_alpha 102.392(2)
_cell_angle_beta 99.172(2)
_cell_angle_gamma 92.988(2)
_cell_formula_units_Z 2
_cell_length_a 12.5028(13)
_cell_length_b 13.2490(15)
_cell_length_c 17.1043(19)
_cell_measurement_reflns_used 9826
_cell_measurement_temperature 100(2)
_cell_measurement_theta_max 28.75
_cell_measurement_theta_min 2.38
_cell_volume 2721.0(5)
_computing_cell_refinement 'Bruker SAINT'
_computing_data_collection 'Bruker APEX2'
_computing_data_reduction 'Bruker SAINT'
_computing_molecular_graphics 'SHELXTL 6.12 (Bruker AXS, 2002)'
_computing_publication_material 'Olex2 (Dolomanov et al., 2009)'
_computing_structure_refinement 'SHELXL-2014/6 (Sheldrick, 2008)'
_computing_structure_solution 'SHELXTL 6.12 (Bruker AXS, 2002)'
_diffrn_ambient_temperature 100(2)
_diffrn_detector_area_resol_mean 83.33
_diffrn_measured_fraction_theta_full 1.000
_diffrn_measured_fraction_theta_max 0.985
_diffrn_measurement_device_type 'Bruker Kappa APEX II CCD area detector'
_diffrn_measurement_method 'phi and omega scans'
_diffrn_radiation_monochromator 'Quazar focussing montel optics'
_diffrn_radiation_source 'ImuS micro-focus tube'
_diffrn_radiation_type MoK\a
_diffrn_radiation_wavelength 0.71073
_diffrn_reflns_av_R_equivalents 0.0376
_diffrn_reflns_av_unetI/netI 0.0258
_diffrn_reflns_Laue_measured_fraction_full 1.000
_diffrn_reflns_Laue_measured_fraction_max 0.985
_diffrn_reflns_limit_h_max 16
_diffrn_reflns_limit_h_min -16
_diffrn_reflns_limit_k_max 17
_diffrn_reflns_limit_k_min -17
_diffrn_reflns_limit_l_max 23
_diffrn_reflns_limit_l_min -23
_diffrn_reflns_number 94508
_diffrn_reflns_point_group_measured_fraction_full 1.000
_diffrn_reflns_point_group_measured_fraction_max 0.985
_diffrn_reflns_theta_full 25.242
_diffrn_reflns_theta_max 28.899
_diffrn_reflns_theta_min 1.238
_diffrn_standards_number 0
_exptl_absorpt_coefficient_mu 3.539
_exptl_absorpt_correction_T_max 0.7458
_exptl_absorpt_correction_T_min 0.5959
_exptl_absorpt_correction_type multi-scan
_exptl_absorpt_process_details
;
SADABS-2014/4 (Bruker,2014/4) was used for absorption correction.
wR2(int) was 0.0652 before and 0.0457 after correction.
The Ratio of minimum to maximum transmission is 0.7990.
The \l/2 correction factor is 0.00150.
;
_exptl_crystal_colour black
_exptl_crystal_density_diffrn 1.617
_exptl_crystal_description block
_exptl_crystal_F_000 1318
_exptl_crystal_size_max 0.26
_exptl_crystal_size_mid 0.16
_exptl_crystal_size_min 0.08
_refine_diff_density_max 1.762
_refine_diff_density_min -1.161
_refine_diff_density_rms 0.101
_refine_ls_extinction_method none
_refine_ls_goodness_of_fit_ref 1.091
_refine_ls_hydrogen_treatment constr
_refine_ls_matrix_type full
_refine_ls_number_parameters 689
_refine_ls_number_reflns 14094
_refine_ls_number_restraints 188
_refine_ls_restrained_S_all 1.096
_refine_ls_R_factor_all 0.0341
_refine_ls_R_factor_gt 0.0273
_refine_ls_shift/su_max 0.005
_refine_ls_shift/su_mean 0.000
_refine_ls_structure_factor_coef Fsqd
_refine_ls_weighting_details 'w=1/[\s^2^(Fo^2^)+(0.0153P)^2^+7.2058P] where P=(Fo^2^+2Fc^2^)/3'
_refine_ls_weighting_scheme calc
_refine_ls_wR_factor_gt 0.0595
_refine_ls_wR_factor_ref 0.0621
_reflns_Friedel_coverage 0.000
_reflns_number_gt 12732
_reflns_number_total 14094
_reflns_threshold_expression 'I > 2\s(I)'
_cod_data_source_file ic6b02123_si_003.cif
_cod_data_source_block jbh1503
_cod_depositor_comments 'Adding full bibliography for 4344930--4344931.cif.'
_cod_database_code 4344931
_shelxl_version_number 2014/6
_shelx_space_group_comment
;
The symmetry employed for this shelxl refinement is uniquely defined
by the following loop, which should always be used as a source of
symmetry information in preference to the above space-group names.
They are only intended as comments.
;
_shelx_estimated_absorpt_t_max 0.765
_shelx_estimated_absorpt_t_min 0.460
_olex2_refinement_description
;
1. Fixed Uiso
 At 1.2 times of:
  All C(H) groups, All C(H,H) groups
 At 1.5 times of:
  All C(H,H,H) groups
2. Restrained distances
 C214-C215
 1.54 with sigma of 0.02
3. Uiso/Uaniso restraints and constraints
C201 \\sim C202 \\sim O203 \\sim C204 \\sim C205 \\sim C211 \\sim C212 \\sim
O213 \\sim C214 \\sim C215: within 1.7A with sigma of 0.01 and sigma for
terminal atoms of 0.02
C205: within 1.7A with sigma of 0.04 and sigma for terminal atoms of 0.08
C204: within 1.7A with sigma of 0.04 and sigma for terminal atoms of 0.08
O203: within 1.7A with sigma of 0.04 and sigma for terminal atoms of 0.08
C202: within 1.7A with sigma of 0.04 and sigma for terminal atoms of 0.08
Uanis(C201) \\sim Ueq, Uanis(C202) \\sim Ueq, Uanis(O203) \\sim Ueq,
Uanis(C204) \\sim Ueq, Uanis(C205) \\sim Ueq: with sigma of 0.01 and sigma for
terminal atoms of 0.02
Uanis(C211) \\sim Ueq, Uanis(C212) \\sim Ueq, Uanis(O213) \\sim Ueq,
Uanis(C214) \\sim Ueq, Uanis(C215) \\sim Ueq: with sigma of 0.01 and sigma for
terminal atoms of 0.02
4. Same fragment restrains
{C201, C202, O203, C204, C205} sigma for 1-2: 0.02, 1-3: 0.04
as
{C211, C212, O213, C214, C215}
5. Others
 Sof(C211)=Sof(H21A)=Sof(H21B)=Sof(H21C)=Sof(C212)=Sof(H21D)=Sof(H21E)=
 Sof(O213)=Sof(C214)=Sof(H21F)=Sof(H21G)=Sof(C215)=Sof(H21H)=Sof(H21I)=
 Sof(H21J)=1-FVAR(1)
 Sof(C201)=Sof(H20A)=Sof(H20B)=Sof(H20C)=Sof(C202)=Sof(H20D)=Sof(H20E)=
 Sof(O203)=Sof(C204)=Sof(H20F)=Sof(H20G)=Sof(C205)=Sof(H20H)=Sof(H20I)=
 Sof(H20J)=FVAR(1)
6.a Secondary CH2 refined with riding coordinates:
 C1(H1A,H1B), C2(H2A,H2B), C3(H3A,H3B), C4(H4A,H4B), C5(H5A,H5B), C6(H6A,H6B),
 C7(H7A,H7B), C8(H8A,H8B), C9(H9A,H9B), C18(H18A,H18B), C27(H27A,H27B),
 C36(H36A,H36B), C101(H10A,H10B), C102(H10C,H10D), C103(H10E,H10F), C104(H10G,
 H10H), C202(H20D,H20E), C204(H20F,H20G), C212(H21D,H21E), C214(H21F,H21G)
6.b Aromatic/amide H refined with riding coordinates:
 C13(H13), C15(H15), C22(H22), C24(H24), C31(H31), C33(H33), C40(H40), C42(H42)
6.c Idealised Me refined as rotating group:
 C16(H16A,H16B,H16C), C17(H17A,H17B,H17C), C25(H25A,H25B,H25C), C26(H26A,H26B,
 H26C), C34(H34A,H34B,H34C), C35(H35A,H35B,H35C), C43(H43A,H43B,H43C), C44(H44A,
 H44B,H44C), C201(H20A,H20B,H20C), C205(H20H,H20I,H20J), C211(H21A,H21B,H21C),
 C215(H21H,H21I,H21J)
;
_olex2_submission_special_instructions 'No special instructions were received'

loop_
_space_group_symop_operation_xyz
'x, y, z'
'-x, -y, -z'

loop_
_atom_site_label
_atom_site_type_symbol
_atom_site_fract_x
_atom_site_fract_y
_atom_site_fract_z
_atom_site_U_iso_or_equiv
_atom_site_adp_type
_atom_site_occupancy
_atom_site_site_symmetry_order
_atom_site_calc_flag
_atom_site_refinement_flags_posn
_atom_site_refinement_flags_adp
_atom_site_refinement_flags_occupancy
_atom_site_disorder_assembly
_atom_site_disorder_group
U1 U 0.31128(2) 0.82155(2) 0.76542(2) 0.01589(3) Uani 1 1 d . . . . .
O1 O 0.43405(16) 0.73230(15) 0.80507(13) 0.0183(4) Uani 1 1 d . . . . .
O2 O 0.22416(16) 0.73835(16) 0.83051(13) 0.0188(4) Uani 1 1 d . . . . .
O3 O 0.23047(17) 0.94254(15) 0.82525(13) 0.0191(4) Uani 1 1 d . . . . .
O4 O 0.44189(17) 0.93694(15) 0.80459(13) 0.0189(4) Uani 1 1 d . . . . .
N1 N 0.2905(2) 0.63251(18) 0.66742(15) 0.0175(5) Uani 1 1 d . . . . .
N2 N 0.1073(2) 0.76478(19) 0.68274(16) 0.0197(5) Uani 1 1 d . . . . .
N3 N 0.2504(2) 0.94603(19) 0.66737(15) 0.0191(5) Uani 1 1 d . . . . .
N4 N 0.4354(2) 0.81161(19) 0.65132(15) 0.0186(5) Uani 1 1 d . . . . .
C1 C 0.1880(2) 0.6152(2) 0.60633(18) 0.0206(6) Uani 1 1 d . . . . .
H1A H 0.1738 0.5403 0.5805 0.025 Uiso 1 1 calc R . . . .
H1B H 0.1972 0.6528 0.5634 0.025 Uiso 1 1 calc R . . . .
C2 C 0.0915(2) 0.6514(2) 0.6439(2) 0.0216(6) Uani 1 1 d . . . . .
H2A H 0.0254 0.6373 0.6014 0.026 Uiso 1 1 calc R . . . .
H2B H 0.0803 0.6119 0.6854 0.026 Uiso 1 1 calc R . . . .
C3 C 0.0831(3) 0.8231(2) 0.61730(19) 0.0220(6) Uani 1 1 d . . . . .
H3A H 0.0033 0.8206 0.6007 0.026 Uiso 1 1 calc R . . . .
H3B H 0.1134 0.7887 0.5694 0.026 Uiso 1 1 calc R . . . .
C4 C 0.1296(3) 0.9354(2) 0.64367(19) 0.0213(6) Uani 1 1 d . . . . .
H4A H 0.1092 0.9705 0.5985 0.026 Uiso 1 1 calc R . . . .
H4B H 0.0974 0.9706 0.6904 0.026 Uiso 1 1 calc R . . . .
C5 C 0.3008(3) 0.9196(2) 0.59286(19) 0.0224(6) Uani 1 1 d . . . . .
H5A H 0.2940 0.9768 0.5640 0.027 Uiso 1 1 calc R . . . .
H5B H 0.2608 0.8563 0.5560 0.027 Uiso 1 1 calc R . . . .
C6 C 0.4200(3) 0.9014(2) 0.61228(19) 0.0221(6) Uani 1 1 d . . . . .
H6A H 0.4506 0.8884 0.5615 0.026 Uiso 1 1 calc R . . . .
H6B H 0.4602 0.9646 0.6492 0.026 Uiso 1 1 calc R . . . .
C7 C 0.4065(3) 0.7125(2) 0.58793(18) 0.0208(6) Uani 1 1 d . . . . .
H7A H 0.4669 0.6995 0.5571 0.025 Uiso 1 1 calc R . . . .
H7B H 0.3410 0.7200 0.5493 0.025 Uiso 1 1 calc R . . . .
C8 C 0.3847(3) 0.6206(2) 0.62390(19) 0.0207(6) Uani 1 1 d . . . . .
H8A H 0.3700 0.5569 0.5799 0.025 Uiso 1 1 calc R . . . .
H8B H 0.4502 0.6127 0.6623 0.025 Uiso 1 1 calc R . . . .
C9 C 0.2878(2) 0.5496(2) 0.71467(19) 0.0195(6) Uani 1 1 d . . . . .
H9A H 0.2786 0.4815 0.6756 0.023 Uiso 1 1 calc R . . . .
H9B H 0.2225 0.5552 0.7407 0.023 Uiso 1 1 calc R . . . .
C10 C 0.3854(2) 0.5498(2) 0.77990(18) 0.0170(5) Uani 1 1 d . . . . .
C11 C 0.4507(2) 0.6394(2) 0.82336(18) 0.0165(5) Uani 1 1 d . . . . .
C12 C 0.5359(2) 0.6354(2) 0.88689(18) 0.0182(6) Uani 1 1 d . . . . .
C13 C 0.5511(2) 0.5408(2) 0.90732(19) 0.0215(6) Uani 1 1 d . . . . .
H13 H 0.6067 0.5377 0.9513 0.026 Uiso 1 1 calc R . . . .
C14 C 0.4871(3) 0.4499(2) 0.86522(19) 0.0210(6) Uani 1 1 d . . . . .
C15 C 0.4062(2) 0.4562(2) 0.80139(19) 0.0196(6) Uani 1 1 d . . . . .
H15 H 0.3634 0.3946 0.7713 0.024 Uiso 1 1 calc R . . . .
C16 C 0.6059(3) 0.7337(2) 0.9300(2) 0.0241(6) Uani 1 1 d . . . . .
H16A H 0.6523 0.7218 0.9785 0.036 Uiso 1 1 calc GR . . . .
H16B H 0.5594 0.7890 0.9462 0.036 Uiso 1 1 calc GR . . . .
H16C H 0.6515 0.7542 0.8935 0.036 Uiso 1 1 calc GR . . . .
C17 C 0.5072(3) 0.3477(3) 0.8876(2) 0.0303(7) Uani 1 1 d . . . . .
H17A H 0.4420 0.2992 0.8667 0.045 Uiso 1 1 calc GR . . . .
H17B H 0.5245 0.3584 0.9468 0.045 Uiso 1 1 calc GR . . . .
H17C H 0.5684 0.3190 0.8636 0.045 Uiso 1 1 calc GR . . . .
C18 C 0.0276(3) 0.7888(3) 0.7398(2) 0.0234(6) Uani 1 1 d . . . . .
H18A H -0.0466 0.7793 0.7073 0.028 Uiso 1 1 calc R . . . .
H18B H 0.0419 0.8628 0.7684 0.028 Uiso 1 1 calc R . . . .
C19 C 0.0306(2) 0.7238(2) 0.80246(19) 0.0211(6) Uani 1 1 d . . . . .
C20 C 0.1282(2) 0.7053(2) 0.84750(19) 0.0188(6) Uani 1 1 d . . . . .
C21 C 0.1291(3) 0.6495(2) 0.90842(18) 0.0195(6) Uani 1 1 d . . . . .
C22 C 0.0298(3) 0.6093(2) 0.9211(2) 0.0226(6) Uani 1 1 d . . . . .
H22 H 0.0292 0.5721 0.9628 0.027 Uiso 1 1 calc R . . . .
C23 C -0.0683(3) 0.6218(2) 0.8750(2) 0.0254(7) Uani 1 1 d . . . . .
C24 C -0.0668(3) 0.6807(2) 0.8168(2) 0.0245(6) Uani 1 1 d . . . . .
H24 H -0.1336 0.6918 0.7860 0.029 Uiso 1 1 calc R . . . .
C25 C 0.2356(3) 0.6353(2) 0.95780(19) 0.0225(6) Uani 1 1 d . . . . .
H25A H 0.2218 0.6031 1.0022 0.034 Uiso 1 1 calc GR . . . .
H25B H 0.2769 0.7030 0.9805 0.034 Uiso 1 1 calc GR . . . .
H25C H 0.2774 0.5905 0.9230 0.034 Uiso 1 1 calc GR . . . .
C26 C -0.1734(3) 0.5702(3) 0.8860(2) 0.0344(8) Uani 1 1 d . . . . .
H26A H -0.1748 0.4950 0.8663 0.052 Uiso 1 1 calc GR . . . .
H26B H -0.2348 0.5960 0.8551 0.052 Uiso 1 1 calc GR . . . .
H26C H -0.1791 0.5862 0.9438 0.052 Uiso 1 1 calc GR . . . .
C27 C 0.2864(3) 1.0574(2) 0.70859(19) 0.0210(6) Uani 1 1 d . . . . .
H27A H 0.2700 1.1003 0.6682 0.025 Uiso 1 1 calc R . . . .
H27B H 0.3664 1.0639 0.7260 0.025 Uiso 1 1 calc R . . . .
C28 C 0.2357(2) 1.1014(2) 0.78142(18) 0.0189(6) Uani 1 1 d . . . . .
C29 C 0.2134(2) 1.0446(2) 0.83771(18) 0.0177(6) Uani 1 1 d . . . . .
C30 C 0.1705(2) 1.0893(2) 0.90628(18) 0.0188(6) Uani 1 1 d . . . . .
C31 C 0.1491(2) 1.1929(2) 0.91734(19) 0.0217(6) Uani 1 1 d . . . . .
H31 H 0.1194 1.2240 0.9636 0.026 Uiso 1 1 calc R . . . .
C32 C 0.1701(3) 1.2526(2) 0.86224(19) 0.0230(6) Uani 1 1 d . . . . .
C33 C 0.2124(3) 1.2055(2) 0.79455(19) 0.0211(6) Uani 1 1 d . . . . .
H33 H 0.2259 1.2448 0.7562 0.025 Uiso 1 1 calc R . . . .
C34 C 0.1487(3) 1.0263(3) 0.9663(2) 0.0285(7) Uani 1 1 d . . . . .
H34A H 0.1039 0.9622 0.9377 0.043 Uiso 1 1 calc GR . . . .
H34B H 0.1103 1.0665 1.0064 0.043 Uiso 1 1 calc GR . . . .
H34C H 0.2179 1.0092 0.9941 0.043 Uiso 1 1 calc GR . . . .
C35 C 0.1484(4) 1.3650(3) 0.8763(2) 0.0357(8) Uani 1 1 d . . . . .
H35A H 0.2020 1.4055 0.9218 0.054 Uiso 1 1 calc GR . . . .
H35B H 0.0751 1.3725 0.8890 0.054 Uiso 1 1 calc GR . . . .
H35C H 0.1539 1.3903 0.8271 0.054 Uiso 1 1 calc GR . . . .
C36 C 0.5538(2) 0.8137(2) 0.68629(19) 0.0216(6) Uani 1 1 d . . . . .
H36A H 0.5952 0.8047 0.6409 0.026 Uiso 1 1 calc R . . . .
H36B H 0.5635 0.7531 0.7111 0.026 Uiso 1 1 calc R . . . .
C37 C 0.6043(2) 0.9097(2) 0.74930(19) 0.0197(6) Uani 1 1 d . . . . .
C38 C 0.5481(2) 0.9640(2) 0.80739(18) 0.0180(6) Uani 1 1 d . . . . .
C39 C 0.6004(3) 1.0481(2) 0.86831(19) 0.0201(6) Uani 1 1 d . . . . .
C40 C 0.7091(3) 1.0772(2) 0.8686(2) 0.0249(7) Uani 1 1 d . . . . .
H40 H 0.7452 1.1344 0.9095 0.030 Uiso 1 1 calc R . . . .
C41 C 0.7664(3) 1.0260(3) 0.8116(2) 0.0272(7) Uani 1 1 d . . . . .
C42 C 0.7124(3) 0.9422(3) 0.7523(2) 0.0252(7) Uani 1 1 d . . . . .
H42 H 0.7507 0.9062 0.7128 0.030 Uiso 1 1 calc R . . . .
C43 C 0.5385(3) 1.1018(2) 0.9308(2) 0.0259(7) Uani 1 1 d . . . . .
H43A H 0.5190 1.0538 0.9636 0.039 Uiso 1 1 calc GR . . . .
H43B H 0.4722 1.1248 0.9036 0.039 Uiso 1 1 calc GR . . . .
H43C H 0.5839 1.1621 0.9661 0.039 Uiso 1 1 calc GR . . . .
C44 C 0.8843(3) 1.0596(3) 0.8138(3) 0.0451(10) Uani 1 1 d . . . . .
H44A H 0.9307 1.0251 0.8498 0.068 Uiso 1 1 calc GR . . . .
H44B H 0.8974 1.1350 0.8342 0.068 Uiso 1 1 calc GR . . . .
H44C H 0.9015 1.0406 0.7589 0.068 Uiso 1 1 calc GR . . . .
Sb1 Sb 0.75152(2) 0.75235(2) 0.48456(2) 0.01992(5) Uani 1 1 d . . . . .
F1 F 0.85568(18) 0.65566(17) 0.47431(14) 0.0394(5) Uani 1 1 d . . . . .
F2 F 0.7092(2) 0.72176(18) 0.37162(12) 0.0418(5) Uani 1 1 d . . . . .
F3 F 0.64853(18) 0.84917(18) 0.49648(15) 0.0440(6) Uani 1 1 d . . . . .
F4 F 0.79594(17) 0.78056(18) 0.59761(12) 0.0364(5) Uani 1 1 d . . . . .
F5 F 0.64871(18) 0.64823(18) 0.49070(14) 0.0430(6) Uani 1 1 d . . . . .
F6 F 0.85430(18) 0.85670(17) 0.47773(15) 0.0401(5) Uani 1 1 d . . . . .
O100 O 0.1380(2) 0.7026(2) 0.43447(17) 0.0435(7) Uani 1 1 d . . . . .
C101 C 0.0976(4) 0.7772(4) 0.3907(3) 0.0444(10) Uani 1 1 d . . . . .
H10A H 0.1563 0.8309 0.3917 0.053 Uiso 1 1 calc R . . . .
H10B H 0.0380 0.8115 0.4145 0.053 Uiso 1 1 calc R . . . .
C102 C 0.0568(4) 0.7165(4) 0.3053(3) 0.0458(10) Uani 1 1 d . . . . .
H10C H 0.1170 0.7046 0.2741 0.055 Uiso 1 1 calc R . . . .
H10D H 0.0011 0.7523 0.2764 0.055 Uiso 1 1 calc R . . . .
C103 C 0.0079(4) 0.6150(4) 0.3185(2) 0.0446(10) Uani 1 1 d . . . . .
H10E H 0.0127 0.5563 0.2727 0.053 Uiso 1 1 calc R . . . .
H10F H -0.0692 0.6193 0.3249 0.053 Uiso 1 1 calc R . . . .
C104 C 0.0784(3) 0.6034(3) 0.3968(2) 0.0396(9) Uani 1 1 d . . . . .
H10G H 0.0323 0.5824 0.4336 0.047 Uiso 1 1 calc R . . . .
H10H H 0.1294 0.5498 0.3847 0.047 Uiso 1 1 calc R . . . .
C201 C 0.4199(9) 0.8284(10) 0.3277(9) 0.072(3) Uani 0.610(5) 1 d D U P A 1
H20A H 0.3679 0.8126 0.2765 0.108 Uiso 0.610(5) 1 calc GR . P A 1
H20B H 0.4940 0.8228 0.3161 0.108 Uiso 0.610(5) 1 calc GR . P A 1
H20C H 0.4136 0.8991 0.3576 0.108 Uiso 0.610(5) 1 calc GR . P A 1
C202 C 0.3964(7) 0.7539(6) 0.3775(5) 0.0560(18) Uani 0.610(5) 1 d D U P A 1
H20D H 0.3348 0.7754 0.4052 0.067 Uiso 0.610(5) 1 calc R . P A 1
H20E H 0.4607 0.7545 0.4198 0.067 Uiso 0.610(5) 1 calc R . P A 1
O203 O 0.3667(6) 0.6385(6) 0.3220(5) 0.0765(17) Uani 0.610(5) 1 d D U P A 1
C204 C 0.3758(6) 0.5601(5) 0.3765(5) 0.0431(15) Uani 0.610(5) 1 d D U P A 1
H20F H 0.3338 0.5806 0.4209 0.052 Uiso 0.610(5) 1 calc R . P A 1
H20G H 0.4529 0.5591 0.4012 0.052 Uiso 0.610(5) 1 calc R . P A 1
C205 C 0.3308(6) 0.4503(5) 0.3248(4) 0.0423(16) Uani 0.610(5) 1 d D U P A 1
H20H H 0.3687 0.4327 0.2784 0.063 Uiso 0.610(5) 1 calc GR . P A 1
H20I H 0.2528 0.4499 0.3051 0.063 Uiso 0.610(5) 1 calc GR . P A 1
H20J H 0.3426 0.3992 0.3584 0.063 Uiso 0.610(5) 1 calc GR . P A 1
C211 C 0.3514(13) 0.4827(11) 0.3883(9) 0.067(3) Uani 0.390(5) 1 d D U P A 2
H21A H 0.3330 0.4094 0.3612 0.101 Uiso 0.390(5) 1 calc GR . P A 2
H21B H 0.2972 0.5061 0.4221 0.101 Uiso 0.390(5) 1 calc GR . P A 2
H21C H 0.4235 0.4912 0.4226 0.101 Uiso 0.390(5) 1 calc GR . P A 2
C212 C 0.3524(13) 0.5464(9) 0.3252(9) 0.061(3) Uani 0.390(5) 1 d D U P A 2
H21D H 0.2802 0.5368 0.2897 0.073 Uiso 0.390(5) 1 calc R . P A 2
H21E H 0.4071 0.5229 0.2909 0.073 Uiso 0.390(5) 1 calc R . P A 2
O213 O 0.3831(10) 0.6740(9) 0.3714(7) 0.078(2) Uani 0.390(5) 1 d D U P A 2
C214 C 0.3848(10) 0.7191(8) 0.2961(7) 0.048(2) Uani 0.390(5) 1 d D U P A 2
H21F H 0.3216 0.6883 0.2533 0.057 Uiso 0.390(5) 1 calc R . P A 2
H21G H 0.4523 0.7044 0.2741 0.057 Uiso 0.390(5) 1 calc R . P A 2
C215 C 0.3794(16) 0.8371(11) 0.3244(14) 0.065(4) Uani 0.390(5) 1 d D U P A 2
H21H H 0.3061 0.8550 0.3057 0.097 Uiso 0.390(5) 1 calc GR . P A 2
H21I H 0.4323 0.8740 0.3016 0.097 Uiso 0.390(5) 1 calc GR . P A 2
H21J H 0.3963 0.8572 0.3839 0.097 Uiso 0.390(5) 1 calc GR . P A 2

loop_
_atom_site_aniso_label
_atom_site_aniso_U_11
_atom_site_aniso_U_22
_atom_site_aniso_U_33
_atom_site_aniso_U_23
_atom_site_aniso_U_13
_atom_site_aniso_U_12
U1 0.01459(5) 0.01368(5) 0.01949(5) 0.00446(4) 0.00236(4) 0.00083(4)
O1 0.0162(10) 0.0145(9) 0.0225(11) 0.0028(8) 0.0001(8) 0.0011(8)
O2 0.0146(10) 0.0187(10) 0.0243(11) 0.0098(8) 0.0016(8) -0.0008(8)
O3 0.0205(11) 0.0149(9) 0.0247(11) 0.0073(8) 0.0074(9) 0.0048(8)
O4 0.0186(10) 0.0151(9) 0.0224(11) 0.0017(8) 0.0063(8) -0.0019(8)
N1 0.0151(12) 0.0163(11) 0.0191(12) 0.0035(9) -0.0022(9) -0.0003(9)
N2 0.0189(13) 0.0176(12) 0.0229(13) 0.0076(10) 0.0000(10) 0.0026(10)
N3 0.0208(13) 0.0157(11) 0.0212(13) 0.0043(10) 0.0047(10) 0.0020(10)
N4 0.0199(13) 0.0150(11) 0.0191(12) 0.0007(9) 0.0027(10) -0.0004(9)
C1 0.0205(15) 0.0170(13) 0.0209(15) 0.0031(11) -0.0038(12) -0.0003(11)
C2 0.0179(15) 0.0176(14) 0.0269(16) 0.0058(12) -0.0031(12) -0.0014(11)
C3 0.0200(15) 0.0227(15) 0.0224(15) 0.0079(12) -0.0028(12) 0.0025(12)
C4 0.0221(16) 0.0205(14) 0.0224(15) 0.0081(12) 0.0015(12) 0.0047(12)
C5 0.0276(17) 0.0208(14) 0.0192(14) 0.0051(12) 0.0050(12) 0.0016(12)
C6 0.0271(17) 0.0188(14) 0.0213(15) 0.0047(12) 0.0075(12) 0.0005(12)
C7 0.0239(16) 0.0195(14) 0.0167(14) -0.0007(11) 0.0042(12) -0.0009(12)
C8 0.0212(15) 0.0167(13) 0.0215(15) -0.0001(11) 0.0016(12) 0.0025(11)
C9 0.0176(14) 0.0129(12) 0.0249(15) 0.0035(11) -0.0034(12) -0.0010(11)
C10 0.0144(13) 0.0152(13) 0.0207(14) 0.0035(11) 0.0016(11) 0.0020(10)
C11 0.0143(13) 0.0155(13) 0.0201(14) 0.0036(11) 0.0042(11) 0.0036(10)
C12 0.0153(14) 0.0192(14) 0.0191(14) 0.0012(11) 0.0035(11) 0.0027(11)
C13 0.0171(15) 0.0250(15) 0.0218(15) 0.0050(12) 0.0017(12) 0.0044(12)
C14 0.0202(15) 0.0188(14) 0.0249(15) 0.0055(12) 0.0049(12) 0.0049(11)
C15 0.0181(14) 0.0132(13) 0.0257(15) 0.0016(11) 0.0027(12) 0.0012(11)
C16 0.0183(15) 0.0238(15) 0.0256(16) 0.0003(12) -0.0019(12) 0.0005(12)
C17 0.0326(19) 0.0229(16) 0.0349(19) 0.0104(14) -0.0018(15) 0.0063(14)
C18 0.0156(14) 0.0256(15) 0.0311(17) 0.0119(13) 0.0020(12) 0.0033(12)
C19 0.0160(14) 0.0205(14) 0.0267(16) 0.0054(12) 0.0034(12) 0.0015(11)
C20 0.0164(14) 0.0153(13) 0.0244(15) 0.0043(11) 0.0035(12) -0.0004(11)
C21 0.0222(15) 0.0136(13) 0.0222(15) 0.0028(11) 0.0052(12) 0.0003(11)
C22 0.0266(17) 0.0181(14) 0.0254(16) 0.0064(12) 0.0100(13) 0.0012(12)
C23 0.0226(16) 0.0216(15) 0.0330(18) 0.0047(13) 0.0100(14) 0.0003(12)
C24 0.0166(15) 0.0237(15) 0.0329(17) 0.0059(13) 0.0043(13) 0.0015(12)
C25 0.0243(16) 0.0193(14) 0.0241(15) 0.0074(12) 0.0019(12) 0.0011(12)
C26 0.0242(18) 0.038(2) 0.046(2) 0.0150(17) 0.0131(16) -0.0013(15)
C27 0.0247(16) 0.0157(13) 0.0241(15) 0.0059(11) 0.0072(12) 0.0016(11)
C28 0.0161(14) 0.0171(13) 0.0225(15) 0.0037(11) 0.0021(11) -0.0001(11)
C29 0.0144(14) 0.0164(13) 0.0217(14) 0.0051(11) 0.0004(11) 0.0010(10)
C30 0.0150(14) 0.0205(14) 0.0192(14) 0.0015(11) 0.0013(11) 0.0024(11)
C31 0.0177(15) 0.0212(14) 0.0216(15) -0.0029(12) 0.0002(12) 0.0018(11)
C32 0.0237(16) 0.0162(14) 0.0246(16) 0.0002(12) -0.0021(12) 0.0001(12)
C33 0.0234(16) 0.0147(13) 0.0227(15) 0.0038(11) -0.0015(12) -0.0017(11)
C34 0.0321(19) 0.0326(18) 0.0234(16) 0.0089(14) 0.0082(14) 0.0047(14)
C35 0.054(2) 0.0174(15) 0.0331(19) -0.0002(14) 0.0059(17) 0.0059(15)
C36 0.0171(15) 0.0204(14) 0.0259(16) 0.0008(12) 0.0062(12) 0.0000(11)
C37 0.0192(15) 0.0163(13) 0.0228(15) 0.0029(11) 0.0038(12) -0.0001(11)
C38 0.0191(14) 0.0148(13) 0.0213(14) 0.0074(11) 0.0028(11) -0.0007(11)
C39 0.0235(16) 0.0145(13) 0.0220(15) 0.0052(11) 0.0024(12) -0.0003(11)
C40 0.0234(16) 0.0189(14) 0.0282(17) 0.0029(12) -0.0024(13) -0.0040(12)
C41 0.0185(16) 0.0249(16) 0.0365(19) 0.0064(14) 0.0023(14) -0.0010(12)
C42 0.0185(15) 0.0258(16) 0.0312(17) 0.0043(13) 0.0067(13) 0.0033(12)
C43 0.0327(18) 0.0158(14) 0.0282(17) 0.0014(12) 0.0082(14) -0.0003(12)
C44 0.0232(19) 0.043(2) 0.060(3) -0.004(2) 0.0073(18) -0.0079(16)
Sb1 0.01871(10) 0.02131(10) 0.01841(10) 0.00176(7) 0.00321(8) 0.00125(8)
F1 0.0383(13) 0.0344(11) 0.0478(13) 0.0058(10) 0.0143(10) 0.0169(10)
F2 0.0601(15) 0.0408(12) 0.0196(10) 0.0032(9) 0.0000(10) -0.0043(11)
F3 0.0319(12) 0.0466(13) 0.0484(14) 0.0010(11) -0.0005(10) 0.0200(10)
F4 0.0313(11) 0.0541(14) 0.0199(10) 0.0014(9) 0.0012(8) 0.0081(10)
F5 0.0342(12) 0.0465(13) 0.0472(14) 0.0163(11) 0.0022(10) -0.0148(10)
F6 0.0357(12) 0.0319(11) 0.0524(14) 0.0125(10) 0.0066(10) -0.0094(9)
O100 0.0430(17) 0.0530(18) 0.0309(14) 0.0075(13) -0.0019(12) 0.0065(14)
C101 0.038(2) 0.051(3) 0.043(2) 0.012(2) 0.0017(18) 0.0048(19)
C102 0.037(2) 0.065(3) 0.037(2) 0.019(2) 0.0001(18) 0.006(2)
C103 0.044(2) 0.055(3) 0.032(2) 0.0083(18) 0.0009(18) 0.004(2)
C104 0.035(2) 0.051(2) 0.034(2) 0.0115(18) 0.0062(16) 0.0096(18)
C201 0.057(6) 0.060(5) 0.102(6) 0.058(5) -0.025(6) -0.016(5)
C202 0.055(4) 0.044(3) 0.069(4) 0.031(3) -0.007(3) -0.008(3)
O203 0.079(3) 0.070(3) 0.076(3) 0.009(3) 0.011(3) 0.000(3)
C204 0.048(3) 0.039(3) 0.040(3) 0.008(3) 0.002(3) 0.007(3)
C205 0.050(4) 0.035(3) 0.038(4) 0.002(3) 0.005(3) 0.006(3)
C211 0.075(7) 0.061(7) 0.068(7) 0.019(6) 0.013(6) 0.014(6)
C212 0.069(5) 0.052(5) 0.063(5) 0.014(4) 0.012(5) 0.009(4)
O213 0.079(4) 0.077(4) 0.071(4) 0.015(4) 0.000(4) -0.008(4)
C214 0.050(4) 0.054(4) 0.049(4) 0.032(3) 0.012(4) 0.002(4)
C215 0.062(9) 0.050(6) 0.092(8) 0.046(6) 0.003(8) -0.006(7)

loop_
_atom_type_symbol
_atom_type_description
_atom_type_scat_dispersion_real
_atom_type_scat_dispersion_imag
_atom_type_scat_source
C C 0.0033 0.0016 'International Tables Vol C Tables 4.2.6.8 and 6.1.1.4'
H H 0.0000 0.0000 'International Tables Vol C Tables 4.2.6.8 and 6.1.1.4'
N N 0.0061 0.0033 'International Tables Vol C Tables 4.2.6.8 and 6.1.1.4'
O O 0.0106 0.0060 'International Tables Vol C Tables 4.2.6.8 and 6.1.1.4'
F F 0.0171 0.0103 'International Tables Vol C Tables 4.2.6.8 and 6.1.1.4'
Sb Sb -0.5866 1.5461 'International Tables Vol C Tables 4.2.6.8 and 6.1.1.4'
U U -9.6767 9.6646 'International Tables Vol C Tables 4.2.6.8 and 6.1.1.4'

loop_
_geom_angle_atom_site_label_1
_geom_angle_atom_site_label_2
_geom_angle_atom_site_label_3
_geom_angle
O1 U1 O2 80.94(8)
O1 U1 O3 133.72(8)
O1 U1 N1 69.28(8)
O1 U1 N2 130.91(8)
O1 U1 N3 145.83(8)
O1 U1 N4 78.11(8)
O2 U1 O3 80.63(8)
O2 U1 N1 79.98(8)
O2 U1 N2 70.48(8)
O2 U1 N3 132.29(8)
O2 U1 N4 146.52(8)
O3 U1 N1 146.26(8)
O3 U1 N2 80.50(8)
O3 U1 N3 69.92(8)
O3 U1 N4 132.32(8)
O4 U1 O1 80.36(8)
O4 U1 O2 131.34(8)
O4 U1 O3 80.81(8)
O4 U1 N1 132.23(8)
O4 U1 N2 147.73(8)
O4 U1 N3 80.62(8)
O4 U1 N4 70.00(8)
N1 U1 N2 67.08(8)
N3 U1 N1 104.55(8)
N3 U1 N2 68.33(8)
N3 U1 N4 68.78(8)
N4 U1 N1 68.30(7)
N4 U1 N2 104.95(8)
C11 O1 U1 142.64(18)
C20 O2 U1 149.68(19)
C29 O3 U1 146.81(19)
C38 O4 U1 147.70(18)
C1 N1 U1 111.48(17)
C1 N1 C9 107.4(2)
C8 N1 U1 109.28(16)
C8 N1 C1 108.9(2)
C8 N1 C9 108.4(2)
C9 N1 U1 111.22(17)
C2 N2 U1 111.68(17)
C2 N2 C18 108.7(2)
C3 N2 U1 110.29(18)
C3 N2 C2 108.0(2)
C3 N2 C18 108.6(2)
C18 N2 U1 109.49(18)
C4 N3 U1 110.17(17)
C4 N3 C5 109.5(2)
C4 N3 C27 108.3(2)
C5 N3 U1 109.93(17)
C5 N3 C27 108.0(2)
C27 N3 U1 110.81(18)
C6 N4 U1 109.61(17)
C6 N4 C7 109.4(2)
C6 N4 C36 108.6(2)
C7 N4 U1 110.63(17)
C7 N4 C36 106.9(2)
C36 N4 U1 111.62(18)
N1 C1 H1A 109.2
N1 C1 H1B 109.2
N1 C1 C2 112.2(2)
H1A C1 H1B 107.9
C2 C1 H1A 109.2
C2 C1 H1B 109.2
N2 C2 C1 111.6(2)
N2 C2 H2A 109.3
N2 C2 H2B 109.3
C1 C2 H2A 109.3
C1 C2 H2B 109.3
H2A C2 H2B 108.0
N2 C3 H3A 109.0
N2 C3 H3B 109.0
N2 C3 C4 112.8(2)
H3A C3 H3B 107.8
C4 C3 H3A 109.0
C4 C3 H3B 109.0
N3 C4 C3 112.4(2)
N3 C4 H4A 109.1
N3 C4 H4B 109.1
C3 C4 H4A 109.1
C3 C4 H4B 109.1
H4A C4 H4B 107.9
N3 C5 H5A 109.1
N3 C5 H5B 109.1
N3 C5 C6 112.4(3)
H5A C5 H5B 107.9
C6 C5 H5A 109.1
C6 C5 H5B 109.1
N4 C6 C5 111.8(2)
N4 C6 H6A 109.3
N4 C6 H6B 109.3
C5 C6 H6A 109.3
C5 C6 H6B 109.3
H6A C6 H6B 107.9
N4 C7 H7A 109.1
N4 C7 H7B 109.1
N4 C7 C8 112.5(2)
H7A C7 H7B 107.8
C8 C7 H7A 109.1
C8 C7 H7B 109.1
N1 C8 C7 111.9(2)
N1 C8 H8A 109.2
N1 C8 H8B 109.2
C7 C8 H8A 109.2
C7 C8 H8B 109.2
H8A C8 H8B 107.9
N1 C9 H9A 108.0
N1 C9 H9B 108.0
N1 C9 C10 117.2(2)
H9A C9 H9B 107.2
C10 C9 H9A 108.0
C10 C9 H9B 108.0
C11 C10 C9 123.8(3)
C15 C10 C9 117.7(3)
C15 C10 C11 118.3(3)
O1 C11 C10 120.8(3)
O1 C11 C12 118.1(3)
C10 C11 C12 121.1(3)
C11 C12 C16 118.9(3)
C13 C12 C11 118.2(3)
C13 C12 C16 122.9(3)
C12 C13 H13 119.0
C12 C13 C14 122.1(3)
C14 C13 H13 119.0
C13 C14 C17 120.9(3)
C15 C14 C13 118.1(3)
C15 C14 C17 121.0(3)
C10 C15 H15 118.9
C14 C15 C10 122.1(3)
C14 C15 H15 118.9
C12 C16 H16A 109.5
C12 C16 H16B 109.5
C12 C16 H16C 109.5
H16A C16 H16B 109.5
H16A C16 H16C 109.5
H16B C16 H16C 109.5
C14 C17 H17A 109.5
C14 C17 H17B 109.5
C14 C17 H17C 109.5
H17A C17 H17B 109.5
H17A C17 H17C 109.5
H17B C17 H17C 109.5
N2 C18 H18A 108.5
N2 C18 H18B 108.5
N2 C18 C19 115.1(2)
H18A C18 H18B 107.5
C19 C18 H18A 108.5
C19 C18 H18B 108.5
C20 C19 C18 122.1(3)
C24 C19 C18 119.5(3)
C24 C19 C20 118.4(3)
O2 C20 C19 119.9(3)
O2 C20 C21 118.7(3)
C19 C20 C21 121.3(3)
C20 C21 C25 119.6(3)
C22 C21 C20 118.1(3)
C22 C21 C25 122.3(3)
C21 C22 H22 118.9
C23 C22 C21 122.1(3)
C23 C22 H22 118.9
C22 C23 C24 118.4(3)
C22 C23 C26 120.7(3)
C24 C23 C26 120.9(3)
C19 C24 H24 119.2
C23 C24 C19 121.6(3)
C23 C24 H24 119.2
C21 C25 H25A 109.5
C21 C25 H25B 109.5
C21 C25 H25C 109.5
H25A C25 H25B 109.5
H25A C25 H25C 109.5
H25B C25 H25C 109.5
C23 C26 H26A 109.5
C23 C26 H26B 109.5
C23 C26 H26C 109.5
H26A C26 H26B 109.5
H26A C26 H26C 109.5
H26B C26 H26C 109.5
N3 C27 H27A 108.3
N3 C27 H27B 108.3
N3 C27 C28 115.8(2)
H27A C27 H27B 107.4
C28 C27 H27A 108.3
C28 C27 H27B 108.3
C29 C28 C27 123.3(3)
C29 C28 C33 118.2(3)
C33 C28 C27 118.5(3)
O3 C29 C28 119.9(3)
O3 C29 C30 118.4(3)
C28 C29 C30 121.6(3)
C29 C30 C34 120.3(3)
C31 C30 C29 118.3(3)
C31 C30 C34 121.3(3)
C30 C31 H31 119.1
C30 C31 C32 121.8(3)
C32 C31 H31 119.1
C31 C32 C35 120.9(3)
C33 C32 C31 118.3(3)
C33 C32 C35 120.8(3)
C28 C33 H33 119.2
C32 C33 C28 121.6(3)
C32 C33 H33 119.2
C30 C34 H34A 109.5
C30 C34 H34B 109.5
C30 C34 H34C 109.5
H34A C34 H34B 109.5
H34A C34 H34C 109.5
H34B C34 H34C 109.5
C32 C35 H35A 109.5
C32 C35 H35B 109.5
C32 C35 H35C 109.5
H35A C35 H35B 109.5
H35A C35 H35C 109.5
H35B C35 H35C 109.5
N4 C36 H36A 108.1
N4 C36 H36B 108.1
N4 C36 C37 117.0(2)
H36A C36 H36B 107.3
C37 C36 H36A 108.1
C37 C36 H36B 108.1
C38 C37 C36 122.8(3)
C42 C37 C36 118.5(3)
C42 C37 C38 118.6(3)
O4 C38 C37 120.2(3)
O4 C38 C39 118.8(3)
C39 C38 C37 120.9(3)
C38 C39 C43 119.2(3)
C40 C39 C38 118.1(3)
C40 C39 C43 122.7(3)
C39 C40 H40 118.8
C41 C40 C39 122.4(3)
C41 C40 H40 118.8
C40 C41 C42 118.0(3)
C40 C41 C44 121.0(3)
C42 C41 C44 121.0(3)
C37 C42 C41 121.9(3)
C37 C42 H42 119.0
C41 C42 H42 119.0
C39 C43 H43A 109.5
C39 C43 H43B 109.5
C39 C43 H43C 109.5
H43A C43 H43B 109.5
H43A C43 H43C 109.5
H43B C43 H43C 109.5
C41 C44 H44A 109.5
C41 C44 H44B 109.5
C41 C44 H44C 109.5
H44A C44 H44B 109.5
H44A C44 H44C 109.5
H44B C44 H44C 109.5
F2 Sb1 F1 89.99(11)
F2 Sb1 F4 178.72(10)
F2 Sb1 F6 90.01(10)
F3 Sb1 F1 179.12(10)
F3 Sb1 F2 90.88(11)
F3 Sb1 F4 90.38(10)
F3 Sb1 F6 89.87(11)
F4 Sb1 F1 88.74(10)
F5 Sb1 F1 89.97(11)
F5 Sb1 F2 89.65(10)
F5 Sb1 F3 90.08(11)
F5 Sb1 F4 90.17(10)
F5 Sb1 F6 179.65(10)
F6 Sb1 F1 90.08(10)
F6 Sb1 F4 90.17(10)
C101 O100 C104 108.5(3)
O100 C101 H10A 110.7
O100 C101 H10B 110.7
O100 C101 C102 105.2(4)
H10A C101 H10B 108.8
C102 C101 H10A 110.7
C102 C101 H10B 110.7
C101 C102 H10C 111.3
C101 C102 H10D 111.3
C101 C102 C103 102.6(3)
H10C C102 H10D 109.2
C103 C102 H10C 111.3
C103 C102 H10D 111.3
C102 C103 H10E 111.2
C102 C103 H10F 111.2
C102 C103 C104 102.9(3)
H10E C103 H10F 109.1
C104 C103 H10E 111.2
C104 C103 H10F 111.2
O100 C104 C103 107.4(3)
O100 C104 H10G 110.2
O100 C104 H10H 110.2
C103 C104 H10G 110.2
C103 C104 H10H 110.2
H10G C104 H10H 108.5
H20A C201 H20B 109.5
H20A C201 H20C 109.5
H20B C201 H20C 109.5
C202 C201 H20A 109.5
C202 C201 H20B 109.5
C202 C201 H20C 109.5
C201 C202 H20D 109.5
C201 C202 H20E 109.5
C201 C202 O203 110.9(8)
H20D C202 H20E 108.0
O203 C202 H20D 109.5
O203 C202 H20E 109.5
C204 O203 C202 109.3(6)
O203 C204 H20F 109.8
O203 C204 H20G 109.8
O203 C204 C205 109.4(6)
H20F C204 H20G 108.2
C205 C204 H20F 109.8
C205 C204 H20G 109.8
C204 C205 H20H 109.5
C204 C205 H20I 109.5
C204 C205 H20J 109.5
H20H C205 H20I 109.5
H20H C205 H20J 109.5
H20I C205 H20J 109.5
H21A C211 H21B 109.5
H21A C211 H21C 109.5
H21B C211 H21C 109.5
C212 C211 H21A 109.5
C212 C211 H21B 109.5
C212 C211 H21C 109.5
C211 C212 H21D 109.7
C211 C212 H21E 109.7
C211 C212 O213 109.9(11)
H21D C212 H21E 108.2
O213 C212 H21D 109.7
O213 C212 H21E 109.7
C214 O213 C212 99.4(9)
O213 C214 H21F 110.5
O213 C214 H21G 110.5
O213 C214 C215 106.3(11)
H21F C214 H21G 108.7
C215 C214 H21F 110.5
C215 C214 H21G 110.5
C214 C215 H21H 109.5
C214 C215 H21I 109.5
C214 C215 H21J 109.5
H21H C215 H21I 109.5
H21H C215 H21J 109.5
H21I C215 H21J 109.5

loop_
_geom_bond_atom_site_label_1
_geom_bond_atom_site_label_2
_geom_bond_distance
U1 O1 2.101(2)
U1 O2 2.105(2)
U1 O3 2.105(2)
U1 O4 2.099(2)
U1 N1 2.672(2)
U1 N2 2.695(3)
U1 N3 2.650(2)
U1 N4 2.667(3)
O1 C11 1.352(3)
O2 C20 1.352(3)
O3 C29 1.356(3)
O4 C38 1.348(4)
N1 C1 1.492(4)
N1 C8 1.488(4)
N1 C9 1.499(4)
N2 C2 1.495(4)
N2 C3 1.493(4)
N2 C18 1.501(4)
N3 C4 1.491(4)
N3 C5 1.494(4)
N3 C27 1.503(4)
N4 C6 1.491(4)
N4 C7 1.498(4)
N4 C36 1.502(4)
C1 H1A 0.9900
C1 H1B 0.9900
C1 C2 1.508(4)
C2 H2A 0.9900
C2 H2B 0.9900
C3 H3A 0.9900
C3 H3B 0.9900
C3 C4 1.515(4)
C4 H4A 0.9900
C4 H4B 0.9900
C5 H5A 0.9900
C5 H5B 0.9900
C5 C6 1.517(5)
C6 H6A 0.9900
C6 H6B 0.9900
C7 H7A 0.9900
C7 H7B 0.9900
C7 C8 1.508(4)
C8 H8A 0.9900
C8 H8B 0.9900
C9 H9A 0.9900
C9 H9B 0.9900
C9 C10 1.516(4)
C10 C11 1.398(4)
C10 C15 1.394(4)
C11 C12 1.406(4)
C12 C13 1.386(4)
C12 C16 1.506(4)
C13 H13 0.9500
C13 C14 1.398(4)
C14 C15 1.385(4)
C14 C17 1.506(4)
C15 H15 0.9500
C16 H16A 0.9800
C16 H16B 0.9800
C16 H16C 0.9800
C17 H17A 0.9800
C17 H17B 0.9800
C17 H17C 0.9800
C18 H18A 0.9900
C18 H18B 0.9900
C18 C19 1.510(4)
C19 C20 1.397(4)
C19 C24 1.397(4)
C20 C21 1.400(4)
C21 C22 1.392(4)
C21 C25 1.503(4)
C22 H22 0.9500
C22 C23 1.387(5)
C23 C24 1.392(5)
C23 C26 1.508(5)
C24 H24 0.9500
C25 H25A 0.9800
C25 H25B 0.9800
C25 H25C 0.9800
C26 H26A 0.9800
C26 H26B 0.9800
C26 H26C 0.9800
C27 H27A 0.9900
C27 H27B 0.9900
C27 C28 1.508(4)
C28 C29 1.395(4)
C28 C33 1.403(4)
C29 C30 1.396(4)
C30 C31 1.391(4)
C30 C34 1.502(4)
C31 H31 0.9500
C31 C32 1.400(5)
C32 C33 1.389(4)
C32 C35 1.503(4)
C33 H33 0.9500
C34 H34A 0.9800
C34 H34B 0.9800
C34 H34C 0.9800
C35 H35A 0.9800
C35 H35B 0.9800
C35 H35C 0.9800
C36 H36A 0.9900
C36 H36B 0.9900
C36 C37 1.512(4)
C37 C38 1.402(4)
C37 C42 1.387(4)
C38 C39 1.401(4)
C39 C40 1.392(4)
C39 C43 1.497(4)
C40 H40 0.9500
C40 C41 1.385(5)
C41 C42 1.391(5)
C41 C44 1.510(5)
C42 H42 0.9500
C43 H43A 0.9800
C43 H43B 0.9800
C43 H43C 0.9800
C44 H44A 0.9800
C44 H44B 0.9800
C44 H44C 0.9800
Sb1 F1 1.876(2)
Sb1 F2 1.869(2)
Sb1 F3 1.868(2)
Sb1 F4 1.874(2)
Sb1 F5 1.867(2)
Sb1 F6 1.873(2)
O100 C101 1.429(5)
O100 C104 1.441(5)
C101 H10A 0.9900
C101 H10B 0.9900
C101 C102 1.502(6)
C102 H10C 0.9900
C102 H10D 0.9900
C102 C103 1.523(6)
C103 H10E 0.9900
C103 H10F 0.9900
C103 C104 1.524(5)
C104 H10G 0.9900
C104 H10H 0.9900
C201 H20A 0.9800
C201 H20B 0.9800
C201 H20C 0.9800
C201 C202 1.482(14)
C202 H20D 0.9900
C202 H20E 0.9900
C202 O203 1.607(10)
O203 C204 1.535(10)
C204 H20F 0.9900
C204 H20G 0.9900
C204 C205 1.555(9)
C205 H20H 0.9800
C205 H20I 0.9800
C205 H20J 0.9800
C211 H21A 0.9800
C211 H21B 0.9800
C211 H21C 0.9800
C211 C212 1.507(16)
C212 H21D 0.9900
C212 H21E 0.9900
C212 O213 1.701(15)
O213 C214 1.533(13)
C214 H21F 0.9900
C214 H21G 0.9900
C214 C215 1.543(13)
C215 H21H 0.9800
C215 H21I 0.9800
C215 H21J 0.9800

loop_
_geom_torsion_atom_site_label_1
_geom_torsion_atom_site_label_2
_geom_torsion_atom_site_label_3
_geom_torsion_atom_site_label_4
_geom_torsion
U1 O1 C11 C10 35.2(5)
U1 O1 C11 C12 -145.1(2)
U1 O2 C20 C19 6.3(6)
U1 O2 C20 C21 -176.1(3)
U1 O3 C29 C28 20.6(5)
U1 O3 C29 C30 -161.2(3)
U1 O4 C38 C37 22.6(5)
U1 O4 C38 C39 -158.4(3)
U1 N1 C1 C2 -45.0(3)
U1 N1 C8 C7 -47.6(3)
U1 N1 C9 C10 -58.9(3)
U1 N2 C2 C1 -41.9(3)
U1 N2 C3 C4 -39.3(3)
U1 N2 C18 C19 -68.1(3)
U1 N3 C4 C3 -47.0(3)
U1 N3 C5 C6 -44.0(3)
U1 N3 C27 C28 -64.7(3)
U1 N4 C6 C5 -44.6(3)
U1 N4 C7 C8 -40.6(3)
U1 N4 C36 C37 -61.9(3)
O1 C11 C12 C13 178.1(3)
O1 C11 C12 C16 -1.5(4)
O2 C20 C21 C22 -175.3(3)
O2 C20 C21 C25 5.0(4)
O3 C29 C30 C31 -177.6(3)
O3 C29 C30 C34 2.7(4)
O4 C38 C39 C40 -177.8(3)
O4 C38 C39 C43 3.0(4)
N1 C1 C2 N2 59.9(3)
N1 C9 C10 C11 29.6(4)
N1 C9 C10 C15 -155.0(3)
N2 C3 C4 N3 60.5(3)
N2 C18 C19 C20 46.1(4)
N2 C18 C19 C24 -134.2(3)
N3 C5 C6 N4 62.3(3)
N3 C27 C28 C29 37.7(4)
N3 C27 C28 C33 -144.1(3)
N4 C7 C8 N1 61.9(3)
N4 C36 C37 C38 36.8(4)
N4 C36 C37 C42 -146.6(3)
C1 N1 C8 C7 74.4(3)
C1 N1 C9 C10 178.8(2)
C2 N2 C3 C4 -161.6(3)
C2 N2 C18 C19 54.1(3)
C3 N2 C2 C1 79.6(3)
C3 N2 C18 C19 171.4(3)
C4 N3 C5 C6 -165.2(2)
C4 N3 C27 C28 56.2(3)
C5 N3 C4 C3 74.1(3)
C5 N3 C27 C28 174.8(3)
C6 N4 C7 C8 -161.5(3)
C6 N4 C36 C37 59.0(3)
C7 N4 C6 C5 76.9(3)
C7 N4 C36 C37 177.0(3)
C8 N1 C1 C2 -165.7(2)
C8 N1 C9 C10 61.3(3)
C9 N1 C1 C2 77.1(3)
C9 N1 C8 C7 -169.0(2)
C9 C10 C11 O1 -4.6(4)
C9 C10 C11 C12 175.8(3)
C9 C10 C15 C14 -174.0(3)
C10 C11 C12 C13 -2.2(4)
C10 C11 C12 C16 178.2(3)
C11 C10 C15 C14 1.6(5)
C11 C12 C13 C14 2.1(5)
C12 C13 C14 C15 -0.2(5)
C12 C13 C14 C17 178.5(3)
C13 C14 C15 C10 -1.7(5)
C15 C10 C11 O1 -180.0(3)
C15 C10 C11 C12 0.4(4)
C16 C12 C13 C14 -178.3(3)
C17 C14 C15 C10 179.5(3)
C18 N2 C2 C1 -162.7(2)
C18 N2 C3 C4 80.7(3)
C18 C19 C20 O2 -5.9(5)
C18 C19 C20 C21 176.5(3)
C18 C19 C24 C23 -178.8(3)
C19 C20 C21 C22 2.3(4)
C19 C20 C21 C25 -177.4(3)
C20 C19 C24 C23 0.9(5)
C20 C21 C22 C23 0.9(5)
C21 C22 C23 C24 -3.0(5)
C21 C22 C23 C26 175.2(3)
C22 C23 C24 C19 2.1(5)
C24 C19 C20 O2 174.4(3)
C24 C19 C20 C21 -3.1(5)
C25 C21 C22 C23 -179.4(3)
C26 C23 C24 C19 -176.1(3)
C27 N3 C4 C3 -168.3(2)
C27 N3 C5 C6 77.0(3)
C27 C28 C29 O3 -4.6(4)
C27 C28 C29 C30 177.3(3)
C27 C28 C33 C32 -177.1(3)
C28 C29 C30 C31 0.6(4)
C28 C29 C30 C34 -179.2(3)
C29 C28 C33 C32 1.2(5)
C29 C30 C31 C32 -0.4(5)
C30 C31 C32 C33 0.7(5)
C30 C31 C32 C35 -178.8(3)
C31 C32 C33 C28 -1.0(5)
C33 C28 C29 O3 177.2(3)
C33 C28 C29 C30 -0.9(4)
C34 C30 C31 C32 179.3(3)
C35 C32 C33 C28 178.4(3)
C36 N4 C6 C5 -166.8(2)
C36 N4 C7 C8 81.1(3)
C36 C37 C38 O4 -5.8(4)
C36 C37 C38 C39 175.3(3)
C36 C37 C42 C41 -176.1(3)
C37 C38 C39 C40 1.1(4)
C37 C38 C39 C43 -178.1(3)
C38 C37 C42 C41 0.6(5)
C38 C39 C40 C41 -0.4(5)
C39 C40 C41 C42 -0.2(5)
C39 C40 C41 C44 -179.9(3)
C40 C41 C42 C37 0.1(5)
C42 C37 C38 O4 177.7(3)
C42 C37 C38 C39 -1.3(4)
C43 C39 C40 C41 178.8(3)
C44 C41 C42 C37 179.7(3)
O100 C101 C102 C103 37.0(4)
C101 O100 C104 C103 7.9(4)
C101 C102 C103 C104 -31.1(4)
C102 C103 C104 O100 15.1(4)
C104 O100 C101 C102 -28.4(4)
C201 C202 O203 C204 163.5(8)
C202 O203 C204 C205 171.7(6)
C211 C212 O213 C214 177.2(12)
C212 O213 C214 C215 164.3(11)
